data_7122626
loop_
_publ_author_name
'Pashazadeh, Ramin'
'Pander, Piotr'
'Bucinskas, Audrius'
'Skabara, Peter J.'
'Dias, Fernando B.'
'Grazulevicius, Juozas V.'

_publ_section_title
;
 An iminodibenzyl-quinoxaline-iminodibenzyl scaffold as a mechanochromic
 and dual emitter: donor and bridge effects on optical properties.
;
_journal_issue 98
_journal_name_full 'Chemical communications (Cambridge, England)'
_journal_page_first 13857
_journal_page_last 13860
_journal_paper_doi 10.1039/c8cc06981f
_journal_volume 54
_journal_year 2018
_chemical_formula_moiety '0.22(C3 H6 O), 0.22(C48 H36 N4)'
_chemical_formula_sum 'C11.33 H9.33 N0.89 O0.22'
_chemical_formula_weight 161.53
_chemical_name_systematic 2,3-bis(4-(10,11-dihydro-5H-dibenzo[b,f]azepin-5-yl)phenyl)quinoxaline
_space_group_crystal_system triclinic
_space_group_IT_number 2
_space_group_name_Hall '-P 1'
_space_group_name_H-M_alt 'P -1'
_symmetry_space_group_name_Hall '-P 1'
_symmetry_space_group_name_H-M 'P -1'
_atom_sites_solution_hydrogens geom
_atom_sites_solution_primary dual
_audit_creation_date 2018-08-08
_audit_creation_method
;
Olex2 1.2
(compiled 2018.05.29 svn.r3508 for OlexSys, GUI svn.r5506)
;
_audit_update_record
;
2018-08-10 deposited with the CCDC.
2018-11-20 downloaded from the CCDC.
;
_cell_angle_alpha 102.079(9)
_cell_angle_beta 93.931(9)
_cell_angle_gamma 93.152(9)
_cell_formula_units_Z 9
_cell_length_a 11.1633(11)
_cell_length_b 12.2381(14)
_cell_length_c 15.3155(16)
_cell_measurement_reflns_used 2239
_cell_measurement_temperature 293(2)
_cell_measurement_theta_max 23.5830
_cell_measurement_theta_min 2.3990
_cell_volume 2036.1(4)
_computing_cell_refinement 'CrysAlisPro 1.171.39.31a (Rigaku OD, 2017)'
_computing_data_collection 'CrysAlisPro 1.171.39.31a (Rigaku OD, 2017)'
_computing_data_reduction 'CrysAlisPro 1.171.39.31a (Rigaku OD, 2017)'
_computing_molecular_graphics 'Olex2 (Dolomanov et al., 2009)'
_computing_publication_material 'Olex2 (Dolomanov et al., 2009)'
_computing_structure_refinement 'ShelXL (Sheldrick, 2015)'
_computing_structure_solution 'ShelXT (Sheldrick, 2015)'
_diffrn_ambient_temperature 293(2)
_diffrn_detector 'CCD plate'
_diffrn_measured_fraction_theta_full 0.999
_diffrn_measured_fraction_theta_max 0.999
_diffrn_measurement_details
;
List of Runs (angles in degrees, time in seconds):

  # Type    Start    End  Width  t~exp~   \w     \q     \k     \f   Frames
#--------------------------------------------------------------------------
  1  \w     85.00 111.00   1.00   35.00    --   30.10  54.00  60.00   26
  2  \w    -72.00  34.00   1.00   35.00    --   30.10  54.00-180.00  106
  3  \w    -73.00  32.00   1.00   35.00    --   30.10  54.00 -60.00  105
  4  \w    -72.00  33.00   1.00   35.00    --   30.10  54.00  60.00  105
;
_diffrn_measurement_device 'two-circle diffractometer'
_diffrn_measurement_device_type 'XtaLAB Mini (ROW)'
_diffrn_measurement_method '\w scans'
_diffrn_orient_matrix_type 'CrysAlisPro convention (1999,Acta A55,543-557)'
_diffrn_orient_matrix_UB_11 -0.0140920000
_diffrn_orient_matrix_UB_12 -0.0300800000
_diffrn_orient_matrix_UB_13 -0.0447422000
_diffrn_orient_matrix_UB_21 0.0144476000
_diffrn_orient_matrix_UB_22 0.0492138000
_diffrn_orient_matrix_UB_23 -0.0158109000
_diffrn_orient_matrix_UB_31 0.0605760000
_diffrn_orient_matrix_UB_32 -0.0142843000
_diffrn_orient_matrix_UB_33 -0.0025305000
_diffrn_radiation_monochromator graphite
_diffrn_radiation_probe x-ray
_diffrn_radiation_type MoK\a
_diffrn_radiation_wavelength 0.71073
_diffrn_reflns_av_R_equivalents 0.0454
_diffrn_reflns_av_unetI/netI 0.1097
_diffrn_reflns_Laue_measured_fraction_full 0.999
_diffrn_reflns_Laue_measured_fraction_max 0.999
_diffrn_reflns_limit_h_max 12
_diffrn_reflns_limit_h_min -13
_diffrn_reflns_limit_k_max 15
_diffrn_reflns_limit_k_min -14
_diffrn_reflns_limit_l_max 18
_diffrn_reflns_limit_l_min -17
_diffrn_reflns_number 12143
_diffrn_reflns_point_group_measured_fraction_full 0.999
_diffrn_reflns_point_group_measured_fraction_max 0.999
_diffrn_reflns_theta_full 25.242
_diffrn_reflns_theta_max 26.022
_diffrn_reflns_theta_min 1.943
_diffrn_source 'fine-focus sealed X-ray tube'
_diffrn_source_type 'Enhance (Mo) X-ray Source'
_exptl_absorpt_coefficient_mu 0.071
_exptl_absorpt_correction_T_max 1.00000
_exptl_absorpt_correction_T_min 0.58640
_exptl_absorpt_correction_type multi-scan
_exptl_absorpt_process_details
;
CrysAlisPro 1.171.39.31a (Rigaku Oxford Diffraction, 2017)
Empirical absorption correction using spherical harmonics,
 implemented in SCALE3 ABSPACK scaling algorithm.
;
_exptl_crystal_colour yellow
_exptl_crystal_density_diffrn 1.186
_exptl_crystal_description rhombohedral
_exptl_crystal_F_000 768
_exptl_crystal_preparation 'single crystal was grown from solvents mixture (DCM, acetone)'
_exptl_crystal_recrystallization_method 'Re-crystallisation from solvent: DCM, acetone'
_exptl_crystal_size_max 0.6
_exptl_crystal_size_mid 0.2
_exptl_crystal_size_min 0.2
_refine_diff_density_max 0.400
_refine_diff_density_min -0.286
_refine_diff_density_rms 0.065
_refine_ls_extinction_method none
_refine_ls_goodness_of_fit_ref 0.990
_refine_ls_hydrogen_treatment constr
_refine_ls_matrix_type full
_refine_ls_number_parameters 507
_refine_ls_number_reflns 8014
_refine_ls_number_restraints 0
_refine_ls_restrained_S_all 0.990
_refine_ls_R_factor_all 0.1725
_refine_ls_R_factor_gt 0.0771
_refine_ls_shift/su_max 0.000
_refine_ls_shift/su_mean 0.000
_refine_ls_structure_factor_coef Fsqd
_refine_ls_weighting_details 'w=1/[\s^2^(Fo^2^)+(0.1148P)^2^] where P=(Fo^2^+2Fc^2^)/3'
_refine_ls_weighting_scheme calc
_refine_ls_wR_factor_gt 0.1958
_refine_ls_wR_factor_ref 0.2679
_reflns_Friedel_coverage 0.000
_reflns_number_gt 3625
_reflns_number_total 8014
_reflns_threshold_expression 'I > 2\s(I)'
_cod_data_source_file c8cc06981f2.cif
_cod_data_source_block az_k4
_cod_depositor_comments 'Adding full bibliography for 7122626--7122627.cif.'
_cod_database_code 7122626
_shelx_shelxl_version_number 2017/1
_shelx_space_group_comment
;
The symmetry employed for this shelxl refinement is uniquely defined
by the following loop, which should always be used as a source of
symmetry information in preference to the above space-group names.
They are only intended as comments.
;
_shelx_estimated_absorpt_t_max 0.986
_shelx_estimated_absorpt_t_min 0.959
_reflns_odcompleteness_completeness 99.92
_reflns_odcompleteness_iscentric 1
_reflns_odcompleteness_theta 26.32
_olex2_refinement_description
;
1. Fixed Uiso
 At 1.2 times of:
  All C(H) groups, All C(H,H) groups
 At 1.5 times of:
  All C(H,H,H) groups
2.a Secondary CH2 refined with riding coordinates:
 C7(H7A,H7B), C8(H8A,H8B), C41(H41A,H41B), C42(H42A,H42B)
2.b Aromatic/amide H refined with riding coordinates:
 C2(H2), C3(H3), C4(H4), C5(H5), C10(H10), C11(H11), C12(H12), C13(H13),
 C16(H16), C17(H17), C19(H19), C20(H20), C25(H25), C26(H26), C27(H27), C28(H28),
  C30(H30), C31(H31), C33(H33), C34(H34), C36(H36), C37(H37), C38(H38),
 C39(H39), C44(H44), C45(H45), C46(H46), C47(H47)
2.c Idealised Me refined as rotating group:
 C49(H49A,H49B,H49C), C51(H51A,H51B,H51C)
;
_olex2_exptl_crystal_mounting_method 'using glass capillary and glue'
_olex2_submission_original_sample_id AZ_
_olex2_submission_special_instructions 'No special instructions were received'
_oxdiff_exptl_absorpt_empirical_details
;
Empirical correction (ABSPACK) includes:
- Absorption correction using spherical harmonics
- Frame scaling
;
_oxdiff_exptl_absorpt_empirical_full_max 2.131
_oxdiff_exptl_absorpt_empirical_full_min 0.716

loop_
_space_group_symop_operation_xyz
'x, y, z'
'-x, -y, -z'

loop_
_atom_site_label
_atom_site_type_symbol
_atom_site_fract_x
_atom_site_fract_y
_atom_site_fract_z
_atom_site_U_iso_or_equiv
_atom_site_adp_type
_atom_site_occupancy
_atom_site_site_symmetry_order
_atom_site_calc_flag
_atom_site_refinement_flags_posn
O1 O 0.3663(9) 0.0807(6) -0.0841(5) 0.258(4) Uani 1 1 d .
C49 C 0.4743(9) -0.0519(8) -0.1454(6) 0.173(4) Uani 1 1 d .
H49A H 0.521955 -0.042606 -0.193484 0.259 Uiso 1 1 calc GR
H49B H 0.446867 -0.129291 -0.153132 0.259 Uiso 1 1 calc GR
H49C H 0.522112 -0.028225 -0.089330 0.259 Uiso 1 1 calc GR
C50 C 0.3784(13) 0.0108(6) -0.1455(7) 0.178(5) Uani 1 1 d .
C51 C 0.2660(11) -0.0159(8) -0.2136(8) 0.228(6) Uani 1 1 d .
H51A H 0.194907 -0.000386 -0.182574 0.343 Uiso 1 1 calc GR
H51B H 0.261591 -0.093506 -0.243084 0.343 Uiso 1 1 calc GR
H51C H 0.271817 0.029773 -0.257242 0.343 Uiso 1 1 calc GR
N1 N 0.3240(3) 0.6395(3) 0.1709(2) 0.0535(8) Uani 1 1 d .
N2 N 0.6814(3) 0.9229(3) 0.4850(2) 0.0559(8) Uani 1 1 d .
N3 N 0.6555(3) 0.8788(3) 0.6567(2) 0.0528(8) Uani 1 1 d .
N4 N 0.1904(2) 0.5821(3) 0.6957(2) 0.0488(8) Uani 1 1 d .
C1 C 0.2565(4) 0.7028(4) 0.1187(3) 0.0617(11) Uani 1 1 d .
C2 C 0.3132(5) 0.7648(5) 0.0658(3) 0.0881(15) Uani 1 1 d .
H2 H 0.396347 0.767268 0.063861 0.106 Uiso 1 1 calc R
C3 C 0.2419(7) 0.8244(5) 0.0148(4) 0.115(2) Uani 1 1 d .
H3 H 0.277281 0.866120 -0.022116 0.138 Uiso 1 1 calc R
C4 C 0.1197(7) 0.8198(6) 0.0204(5) 0.120(2) Uani 1 1 d .
H4 H 0.072531 0.860263 -0.012005 0.144 Uiso 1 1 calc R
C5 C 0.0669(5) 0.7581(5) 0.0716(4) 0.0985(18) Uani 1 1 d .
H5 H -0.016501 0.755012 0.072137 0.118 Uiso 1 1 calc R
C6 C 0.1319(4) 0.6992(4) 0.1237(3) 0.0669(12) Uani 1 1 d .
C7 C 0.0775(4) 0.6286(4) 0.1819(3) 0.0763(13) Uani 1 1 d .
H7A H -0.005401 0.646312 0.188947 0.092 Uiso 1 1 calc R
H7B H 0.120791 0.647141 0.240799 0.092 Uiso 1 1 calc R
C8 C 0.0806(4) 0.5043(4) 0.1442(3) 0.0768(14) Uani 1 1 d .
H8A H 0.040382 0.464775 0.183792 0.092 Uiso 1 1 calc R
H8B H 0.033259 0.486750 0.086851 0.092 Uiso 1 1 calc R
C9 C 0.2008(4) 0.4577(4) 0.1304(3) 0.0595(10) Uani 1 1 d .
C10 C 0.2023(5) 0.3407(4) 0.1011(3) 0.0741(13) Uani 1 1 d .
H10 H 0.130183 0.296840 0.094063 0.089 Uiso 1 1 calc R
C11 C 0.3053(6) 0.2902(5) 0.0829(3) 0.0938(17) Uani 1 1 d .
H11 H 0.302767 0.212846 0.062793 0.113 Uiso 1 1 calc R
C12 C 0.4133(5) 0.3523(5) 0.0938(3) 0.0872(16) Uani 1 1 d .
H12 H 0.484035 0.317287 0.081929 0.105 Uiso 1 1 calc R
C13 C 0.4165(4) 0.4663(4) 0.1223(3) 0.0695(12) Uani 1 1 d .
H13 H 0.489633 0.508439 0.128375 0.083 Uiso 1 1 calc R
C14 C 0.3115(3) 0.5203(3) 0.1423(2) 0.0531(9) Uani 1 1 d .
C15 C 0.3870(3) 0.6917(3) 0.2533(3) 0.0483(9) Uani 1 1 d .
C16 C 0.4115(3) 0.8076(3) 0.2760(3) 0.0560(10) Uani 1 1 d .
H16 H 0.383932 0.851786 0.237388 0.067 Uiso 1 1 calc R
C17 C 0.4764(3) 0.8568(3) 0.3558(3) 0.0549(10) Uani 1 1 d .
H17 H 0.494219 0.933906 0.368461 0.066 Uiso 1 1 calc R
C18 C 0.5164(3) 0.7961(3) 0.4180(2) 0.0432(8) Uani 1 1 d .
C19 C 0.4877(3) 0.6812(3) 0.3962(2) 0.0464(9) Uani 1 1 d .
H19 H 0.511269 0.638022 0.436745 0.056 Uiso 1 1 calc R
C20 C 0.4252(3) 0.6293(3) 0.3160(2) 0.0512(9) Uani 1 1 d .
H20 H 0.408197 0.552124 0.303332 0.061 Uiso 1 1 calc R
C21 C 0.5933(3) 0.8532(3) 0.4986(2) 0.0448(8) Uani 1 1 d .
C22 C 0.5777(3) 0.8343(3) 0.5876(2) 0.0446(8) Uani 1 1 d .
C23 C 0.7604(3) 0.9716(3) 0.5560(3) 0.0569(10) Uani 1 1 d .
C24 C 0.7492(3) 0.9483(3) 0.6420(3) 0.0553(10) Uani 1 1 d .
C25 C 0.8344(4) 0.9965(4) 0.7136(4) 0.0749(13) Uani 1 1 d .
H25 H 0.826238 0.982515 0.770370 0.090 Uiso 1 1 calc R
C26 C 0.9295(4) 1.0645(4) 0.6989(4) 0.0885(16) Uani 1 1 d .
H26 H 0.987016 1.095161 0.745737 0.106 Uiso 1 1 calc R
C27 C 0.9407(4) 1.0881(4) 0.6140(5) 0.0899(17) Uani 1 1 d .
H27 H 1.005468 1.134749 0.605520 0.108 Uiso 1 1 calc R
C28 C 0.8582(4) 1.0439(4) 0.5434(4) 0.0787(14) Uani 1 1 d .
H28 H 0.866302 1.061127 0.487634 0.094 Uiso 1 1 calc R
C29 C 0.4740(3) 0.7639(3) 0.6091(2) 0.0441(8) Uani 1 1 d .
C30 C 0.4947(3) 0.6971(3) 0.6710(3) 0.0505(9) Uani 1 1 d .
H30 H 0.572858 0.693795 0.695091 0.061 Uiso 1 1 calc R
C31 C 0.4021(3) 0.6355(3) 0.6975(3) 0.0508(9) Uani 1 1 d .
H31 H 0.419092 0.588596 0.736616 0.061 Uiso 1 1 calc R
C32 C 0.2826(3) 0.6430(3) 0.6662(2) 0.0440(8) Uani 1 1 d .
C33 C 0.2618(3) 0.7118(3) 0.6048(2) 0.0453(8) Uani 1 1 d .
H33 H 0.183468 0.718288 0.582619 0.054 Uiso 1 1 calc R
C34 C 0.3560(3) 0.7700(3) 0.5768(2) 0.0474(9) Uani 1 1 d .
H34 H 0.339980 0.814165 0.535473 0.057 Uiso 1 1 calc R
C35 C 0.2174(3) 0.4974(3) 0.7450(3) 0.0485(9) Uani 1 1 d .
C36 C 0.2399(3) 0.5232(4) 0.8378(3) 0.0599(10) Uani 1 1 d .
H36 H 0.237366 0.596516 0.869594 0.072 Uiso 1 1 calc R
C37 C 0.2660(4) 0.4390(5) 0.8821(3) 0.0679(12) Uani 1 1 d .
H37 H 0.280053 0.455891 0.944165 0.082 Uiso 1 1 calc R
C38 C 0.2713(4) 0.3314(5) 0.8360(3) 0.0737(13) Uani 1 1 d .
H38 H 0.290691 0.275624 0.866435 0.088 Uiso 1 1 calc R
C39 C 0.2478(4) 0.3055(4) 0.7435(3) 0.0671(12) Uani 1 1 d .
H39 H 0.251045 0.231942 0.712300 0.080 Uiso 1 1 calc R
C40 C 0.2196(3) 0.3875(3) 0.6969(3) 0.0531(10) Uani 1 1 d .
C41 C 0.1829(3) 0.3634(4) 0.5981(3) 0.0595(10) Uani 1 1 d .
H41A H 0.200189 0.287382 0.571463 0.071 Uiso 1 1 calc R
H41B H 0.229375 0.413983 0.570230 0.071 Uiso 1 1 calc R
C42 C 0.0484(3) 0.3775(3) 0.5806(3) 0.0580(10) Uani 1 1 d .
H42A H 0.029538 0.359952 0.516244 0.070 Uiso 1 1 calc R
H42B H 0.004358 0.321215 0.604383 0.070 Uiso 1 1 calc R
C43 C -0.0010(3) 0.4888(3) 0.6170(2) 0.0446(8) Uani 1 1 d .
C44 C -0.1245(3) 0.4956(4) 0.6016(3) 0.0574(10) Uani 1 1 d .
H44 H -0.171257 0.431963 0.571358 0.069 Uiso 1 1 calc R
C45 C -0.1797(4) 0.5934(4) 0.6297(3) 0.0652(12) Uani 1 1 d .
H45 H -0.262178 0.595572 0.617443 0.078 Uiso 1 1 calc R
C46 C -0.1130(4) 0.6869(4) 0.6756(3) 0.0653(12) Uani 1 1 d .
H46 H -0.149612 0.753369 0.693922 0.078 Uiso 1 1 calc R
C47 C 0.0093(3) 0.6829(3) 0.6947(3) 0.0568(10) Uani 1 1 d .
H47 H 0.054424 0.746533 0.726792 0.068 Uiso 1 1 calc R
C48 C 0.0656(3) 0.5839(3) 0.6663(2) 0.0459(9) Uani 1 1 d .

loop_
_atom_site_aniso_label
_atom_site_aniso_U_11
_atom_site_aniso_U_22
_atom_site_aniso_U_33
_atom_site_aniso_U_23
_atom_site_aniso_U_13
_atom_site_aniso_U_12
O1 0.451(13) 0.162(6) 0.160(6) -0.005(5) 0.060(7) 0.125(7)
C49 0.219(10) 0.121(7) 0.185(9) 0.033(6) 0.069(8) 0.008(7)
C50 0.326(14) 0.053(4) 0.174(9) 0.020(5) 0.145(10) 0.028(7)
C51 0.310(14) 0.116(7) 0.228(12) 0.022(7) -0.114(11) -0.036(8)
N1 0.0546(17) 0.060(2) 0.0460(19) 0.0127(16) -0.0023(15) 0.0031(15)
N2 0.0549(18) 0.0513(19) 0.065(2) 0.0175(17) 0.0148(17) 0.0012(15)
N3 0.0489(17) 0.0455(18) 0.061(2) 0.0078(15) -0.0004(16) -0.0015(14)
N4 0.0405(15) 0.0526(18) 0.061(2) 0.0303(15) 0.0038(14) 0.0017(13)
C1 0.073(3) 0.069(3) 0.046(2) 0.022(2) 0.003(2) 0.001(2)
C2 0.105(4) 0.100(4) 0.061(3) 0.026(3) 0.004(3) -0.013(3)
C3 0.172(7) 0.108(5) 0.073(4) 0.053(4) -0.013(4) -0.020(5)
C4 0.146(6) 0.110(5) 0.109(5) 0.048(4) -0.044(5) 0.007(5)
C5 0.101(4) 0.100(4) 0.101(4) 0.040(4) -0.018(3) 0.023(3)
C6 0.066(3) 0.075(3) 0.060(3) 0.016(2) -0.003(2) 0.013(2)
C7 0.059(2) 0.105(4) 0.069(3) 0.022(3) 0.019(2) 0.013(3)
C8 0.062(2) 0.104(4) 0.071(3) 0.032(3) 0.016(2) 0.000(3)
C9 0.061(2) 0.074(3) 0.044(2) 0.016(2) 0.0005(19) -0.003(2)
C10 0.094(3) 0.066(3) 0.057(3) 0.010(2) -0.004(3) -0.011(3)
C11 0.137(5) 0.077(4) 0.059(3) -0.005(3) -0.010(3) 0.028(4)
C12 0.100(4) 0.094(4) 0.060(3) -0.003(3) -0.003(3) 0.033(3)
C13 0.064(3) 0.092(4) 0.048(3) 0.006(2) -0.001(2) 0.012(2)
C14 0.055(2) 0.063(3) 0.041(2) 0.0112(18) -0.0010(17) 0.005(2)
C15 0.0427(18) 0.055(2) 0.049(2) 0.0132(18) 0.0065(17) 0.0059(17)
C16 0.065(2) 0.054(2) 0.054(2) 0.019(2) 0.004(2) 0.011(2)
C17 0.063(2) 0.046(2) 0.057(3) 0.0124(19) 0.009(2) 0.0030(18)
C18 0.0495(19) 0.040(2) 0.042(2) 0.0102(16) 0.0103(16) 0.0066(16)
C19 0.056(2) 0.044(2) 0.040(2) 0.0109(17) 0.0055(17) 0.0060(17)
C20 0.058(2) 0.049(2) 0.047(2) 0.0107(18) 0.0068(18) 0.0002(18)
C21 0.0450(18) 0.0363(19) 0.054(2) 0.0093(16) 0.0094(17) 0.0049(15)
C22 0.0436(18) 0.042(2) 0.047(2) 0.0060(16) 0.0024(17) 0.0040(16)
C23 0.047(2) 0.043(2) 0.078(3) 0.009(2) 0.002(2) -0.0008(17)
C24 0.050(2) 0.039(2) 0.072(3) 0.0047(19) 0.000(2) -0.0009(17)
C25 0.065(3) 0.060(3) 0.092(4) 0.006(3) -0.015(3) -0.001(2)
C26 0.064(3) 0.064(3) 0.124(5) 0.002(3) -0.016(3) -0.007(2)
C27 0.056(3) 0.059(3) 0.152(6) 0.022(3) 0.004(3) -0.009(2)
C28 0.065(3) 0.059(3) 0.112(4) 0.020(3) 0.012(3) -0.013(2)
C29 0.0466(18) 0.044(2) 0.042(2) 0.0093(16) 0.0030(16) 0.0015(16)
C30 0.0440(19) 0.057(2) 0.053(2) 0.0183(19) 0.0022(17) 0.0042(17)
C31 0.048(2) 0.056(2) 0.054(2) 0.0262(19) -0.0009(17) 0.0056(17)
C32 0.0454(18) 0.045(2) 0.042(2) 0.0098(16) 0.0062(16) 0.0019(16)
C33 0.0409(17) 0.048(2) 0.048(2) 0.0145(17) -0.0039(16) 0.0018(15)
C34 0.0485(19) 0.049(2) 0.046(2) 0.0132(17) 0.0005(17) 0.0021(17)
C35 0.0410(18) 0.059(2) 0.053(2) 0.0280(19) 0.0045(16) 0.0003(17)
C36 0.053(2) 0.078(3) 0.050(2) 0.020(2) 0.0026(18) 0.001(2)
C37 0.059(2) 0.105(4) 0.048(2) 0.038(3) 0.002(2) -0.001(2)
C38 0.066(3) 0.088(4) 0.080(3) 0.051(3) 0.003(2) 0.004(3)
C39 0.063(2) 0.071(3) 0.078(3) 0.034(2) 0.012(2) 0.018(2)
C40 0.0475(19) 0.061(3) 0.059(3) 0.028(2) 0.0144(18) 0.0120(18)
C41 0.069(2) 0.058(3) 0.056(3) 0.017(2) 0.016(2) 0.017(2)
C42 0.067(2) 0.057(2) 0.051(2) 0.0129(19) 0.007(2) 0.001(2)
C43 0.0462(18) 0.051(2) 0.040(2) 0.0166(17) 0.0087(16) 0.0013(17)
C44 0.0439(19) 0.073(3) 0.057(3) 0.023(2) 0.0015(18) -0.005(2)
C45 0.047(2) 0.087(3) 0.067(3) 0.027(3) 0.004(2) 0.009(2)
C46 0.066(3) 0.067(3) 0.072(3) 0.026(2) 0.019(2) 0.026(2)
C47 0.060(2) 0.053(2) 0.059(3) 0.014(2) 0.010(2) 0.0030(19)
C48 0.0428(18) 0.050(2) 0.052(2) 0.0240(18) 0.0130(16) 0.0058(16)

loop_
_atom_type_symbol
_atom_type_description
_atom_type_scat_dispersion_real
_atom_type_scat_dispersion_imag
_atom_type_scat_source
C C 0.0033 0.0016 'International Tables Vol C Tables 4.2.6.8 and 6.1.1.4'
H H 0.0000 0.0000 'International Tables Vol C Tables 4.2.6.8 and 6.1.1.4'
N N 0.0061 0.0033 'International Tables Vol C Tables 4.2.6.8 and 6.1.1.4'
O O 0.0106 0.0060 'International Tables Vol C Tables 4.2.6.8 and 6.1.1.4'

loop_
_geom_angle_atom_site_label_1
_geom_angle_atom_site_label_2
_geom_angle_atom_site_label_3
_geom_angle
H49A C49 H49B 109.5
H49A C49 H49C 109.5
H49B C49 H49C 109.5
C50 C49 H49A 109.5
C50 C49 H49B 109.5
C50 C49 H49C 109.5
O1 C50 C49 119.8(14)
O1 C50 C51 113.5(12)
C49 C50 C51 125.6(9)
C50 C51 H51A 109.5
C50 C51 H51B 109.5
C50 C51 H51C 109.5
H51A C51 H51B 109.5
H51A C51 H51C 109.5
H51B C51 H51C 109.5
C14 N1 C1 117.1(3)
C15 N1 C1 121.1(3)
C15 N1 C14 121.3(3)
C21 N2 C23 118.0(3)
C22 N3 C24 117.4(3)
C32 N4 C35 120.6(3)
C32 N4 C48 123.2(3)
C35 N4 C48 115.3(3)
C2 C1 N1 120.9(4)
C2 C1 C6 121.8(4)
C6 C1 N1 117.3(4)
C1 C2 H2 120.8
C1 C2 C3 118.4(5)
C3 C2 H2 120.8
C2 C3 H3 120.5
C4 C3 C2 119.0(5)
C4 C3 H3 120.5
C3 C4 H4 119.3
C5 C4 C3 121.4(6)
C5 C4 H4 119.3
C4 C5 H5 118.9
C4 C5 C6 122.2(6)
C6 C5 H5 118.9
C1 C6 C7 118.3(4)
C5 C6 C1 117.2(4)
C5 C6 C7 124.5(4)
C6 C7 H7A 109.0
C6 C7 H7B 109.0
C6 C7 C8 112.8(4)
H7A C7 H7B 107.8
C8 C7 H7A 109.0
C8 C7 H7B 109.0
C7 C8 H8A 107.8
C7 C8 H8B 107.8
H8A C8 H8B 107.1
C9 C8 C7 118.1(4)
C9 C8 H8A 107.8
C9 C8 H8B 107.8
C10 C9 C8 117.2(4)
C14 C9 C8 125.7(4)
C14 C9 C10 117.1(4)
C9 C10 H10 118.9
C11 C10 C9 122.2(5)
C11 C10 H10 118.9
C10 C11 H11 119.8
C10 C11 C12 120.3(5)
C12 C11 H11 119.8
C11 C12 H12 120.2
C13 C12 C11 119.6(5)
C13 C12 H12 120.2
C12 C13 H13 119.5
C12 C13 C14 121.0(5)
C14 C13 H13 119.5
C9 C14 N1 123.4(3)
C9 C14 C13 119.7(4)
C13 C14 N1 116.8(4)
C16 C15 N1 121.0(3)
C16 C15 C20 117.7(4)
C20 C15 N1 121.3(3)
C15 C16 H16 119.9
C17 C16 C15 120.2(4)
C17 C16 H16 119.9
C16 C17 H17 118.6
C16 C17 C18 122.8(4)
C18 C17 H17 118.6
C17 C18 C21 119.7(3)
C19 C18 C17 116.6(3)
C19 C18 C21 123.5(3)
C18 C19 H19 119.1
C20 C19 C18 121.9(3)
C20 C19 H19 119.1
C15 C20 H20 119.6
C19 C20 C15 120.8(4)
C19 C20 H20 119.6
N2 C21 C18 115.7(3)
N2 C21 C22 120.7(3)
C22 C21 C18 123.6(3)
N3 C22 C21 121.7(3)
N3 C22 C29 114.8(3)
C21 C22 C29 123.5(3)
N2 C23 C24 121.2(3)
N2 C23 C28 119.6(4)
C28 C23 C24 119.1(4)
N3 C24 C23 120.7(4)
N3 C24 C25 119.1(4)
C25 C24 C23 120.2(4)
C24 C25 H25 120.3
C26 C25 C24 119.4(5)
C26 C25 H25 120.3
C25 C26 H26 119.7
C25 C26 C27 120.6(5)
C27 C26 H26 119.7
C26 C27 H27 119.3
C28 C27 C26 121.4(5)
C28 C27 H27 119.3
C23 C28 H28 120.3
C27 C28 C23 119.3(5)
C27 C28 H28 120.3
C30 C29 C22 118.8(3)
C34 C29 C22 123.2(3)
C34 C29 C30 117.7(3)
C29 C30 H30 119.2
C31 C30 C29 121.6(3)
C31 C30 H30 119.2
C30 C31 H31 119.7
C30 C31 C32 120.7(3)
C32 C31 H31 119.7
N4 C32 C31 119.5(3)
N4 C32 C33 122.9(3)
C31 C32 C33 117.6(3)
C32 C33 H33 119.5
C34 C33 C32 120.9(3)
C34 C33 H33 119.5
C29 C34 H34 119.3
C33 C34 C29 121.4(3)
C33 C34 H34 119.3
C36 C35 N4 121.5(4)
C36 C35 C40 120.7(4)
C40 C35 N4 117.8(3)
C35 C36 H36 120.3
C37 C36 C35 119.4(4)
C37 C36 H36 120.3
C36 C37 H37 119.6
C38 C37 C36 120.9(4)
C38 C37 H37 119.6
C37 C38 H38 120.1
C37 C38 C39 119.7(4)
C39 C38 H38 120.1
C38 C39 H39 119.5
C40 C39 C38 121.0(5)
C40 C39 H39 119.5
C35 C40 C41 118.0(3)
C39 C40 C35 118.4(4)
C39 C40 C41 123.5(4)
C40 C41 H41A 109.4
C40 C41 H41B 109.4
C40 C41 C42 111.0(3)
H41A C41 H41B 108.0
C42 C41 H41A 109.4
C42 C41 H41B 109.4
C41 C42 H42A 107.5
C41 C42 H42B 107.5
H42A C42 H42B 107.0
C43 C42 C41 119.4(3)
C43 C42 H42A 107.5
C43 C42 H42B 107.5
C44 C43 C42 116.9(3)
C44 C43 C48 117.5(3)
C48 C43 C42 125.6(3)
C43 C44 H44 118.9
C45 C44 C43 122.2(4)
C45 C44 H44 118.9
C44 C45 H45 120.1
C46 C45 C44 119.7(4)
C46 C45 H45 120.1
C45 C46 H46 120.0
C45 C46 C47 119.9(4)
C47 C46 H46 120.0
C46 C47 H47 119.7
C46 C47 C48 120.5(4)
C48 C47 H47 119.7
C43 C48 N4 122.0(3)
C43 C48 C47 120.1(3)
C47 C48 N4 117.7(3)

loop_
_geom_bond_atom_site_label_1
_geom_bond_atom_site_label_2
_geom_bond_distance
O1 C50 1.152(8)
C49 H49A 0.9600
C49 H49B 0.9600
C49 H49C 0.9600
C49 C50 1.351(12)
C50 C51 1.549(14)
C51 H51A 0.9600
C51 H51B 0.9600
C51 H51C 0.9600
N1 C1 1.431(5)
N1 C14 1.429(5)
N1 C15 1.409(5)
N2 C21 1.323(4)
N2 C23 1.362(5)
N3 C22 1.324(4)
N3 C24 1.372(5)
N4 C32 1.394(4)
N4 C35 1.438(4)
N4 C48 1.438(4)
C1 C2 1.381(6)
C1 C6 1.397(6)
C2 H2 0.9300
C2 C3 1.411(8)
C3 H3 0.9300
C3 C4 1.372(9)
C4 H4 0.9300
C4 C5 1.340(8)
C5 H5 0.9300
C5 C6 1.379(6)
C6 C7 1.500(6)
C7 H7A 0.9700
C7 H7B 0.9700
C7 C8 1.513(6)
C8 H8A 0.9700
C8 H8B 0.9700
C8 C9 1.497(6)
C9 C10 1.410(6)
C9 C14 1.398(5)
C10 H10 0.9300
C10 C11 1.354(7)
C11 H11 0.9300
C11 C12 1.370(7)
C12 H12 0.9300
C12 C13 1.369(7)
C13 H13 0.9300
C13 C14 1.398(5)
C15 C16 1.394(5)
C15 C20 1.406(5)
C16 H16 0.9300
C16 C17 1.379(5)
C17 H17 0.9300
C17 C18 1.390(5)
C18 C19 1.390(5)
C18 C21 1.475(5)
C19 H19 0.9300
C19 C20 1.380(5)
C20 H20 0.9300
C21 C22 1.450(5)
C22 C29 1.501(5)
C23 C24 1.417(6)
C23 C28 1.416(5)
C24 C25 1.407(6)
C25 H25 0.9300
C25 C26 1.372(6)
C26 H26 0.9300
C26 C27 1.402(7)
C27 H27 0.9300
C27 C28 1.370(7)
C28 H28 0.9300
C29 C30 1.392(5)
C29 C34 1.386(4)
C30 H30 0.9300
C30 C31 1.379(5)
C31 H31 0.9300
C31 C32 1.400(5)
C32 C33 1.404(5)
C33 H33 0.9300
C33 C34 1.379(5)
C34 H34 0.9300
C35 C36 1.391(5)
C35 C40 1.393(5)
C36 H36 0.9300
C36 C37 1.381(6)
C37 H37 0.9300
C37 C38 1.365(7)
C38 H38 0.9300
C38 C39 1.389(6)
C39 H39 0.9300
C39 C40 1.386(5)
C40 C41 1.503(5)
C41 H41A 0.9700
C41 H41B 0.9700
C41 C42 1.533(5)
C42 H42A 0.9700
C42 H42B 0.9700
C42 C43 1.509(5)
C43 C44 1.392(5)
C43 C48 1.392(5)
C44 H44 0.9300
C44 C45 1.379(6)
C45 H45 0.9300
C45 C46 1.362(6)
C46 H46 0.9300
C46 C47 1.382(5)
C47 H47 0.9300
C47 C48 1.398(5)
